data_7014755
loop_
_publ_author_name
'Rufanov, Konstantin A.'
'Kipke, Jennifer'
'Sundermeyer, J\"org'

_publ_section_title
;
 Sulfinylamine metathesis at oxo metal species - convenient entry into
 imido metal chemistry.
;
_journal_issue 9
_journal_name_full 'Dalton transactions (Cambridge, England : 2003)'
_journal_page_first 1990
_journal_page_last 1997
_journal_paper_doi 10.1039/c0dt01133a
_journal_volume 40
_journal_year 2011
_chemical_formula_sum 'C12 H4 Cl8 Cr N2'
_chemical_formula_weight 511.77
_chemical_name_systematic
;
?
;
_space_group_IT_number 15
_symmetry_cell_setting monoclinic
_symmetry_space_group_name_Hall '-C 2yc'
_symmetry_space_group_name_H-M 'C 1 2/c 1'
_atom_sites_solution_hydrogens geom
_atom_sites_solution_primary direct
_atom_sites_solution_secondary difmap
_audit_creation_method SHELXL-97
_cell_angle_alpha 90.00
_cell_angle_beta 96.439(5)
_cell_angle_gamma 90.00
_cell_formula_units_Z 4
_cell_length_a 14.2157(6)
_cell_length_b 8.5808(5)
_cell_length_c 14.6107(8)
_cell_measurement_reflns_used 25
_cell_measurement_temperature 198(2)
_cell_measurement_theta_max 20.451
_cell_measurement_theta_min 17.503
_cell_volume 1771.00(16)
_computing_cell_refinement 'CAD4 EXPRESS'
_computing_data_collection 'CAD4 EXPRESS'
_computing_data_reduction 'XCAD4 (Harms, 1997)'
_computing_molecular_graphics 'Siemens SHELXTL'
_computing_publication_material 'Siemens SHELXTL'
_computing_structure_refinement 'SHELXL-97 (Sheldrick, 1997)'
_computing_structure_solution 'SHELXS-97 (Sheldrick, 1990)'
_diffrn_ambient_temperature 198(2)
_diffrn_measured_fraction_theta_full 1.000
_diffrn_measured_fraction_theta_max 1.000
_diffrn_measurement_device_type 'Enraf Nonius CAD4'
_diffrn_measurement_method Omega-scans
_diffrn_radiation_monochromator graphite
_diffrn_radiation_source 'fine-focus sealed tube'
_diffrn_radiation_type MoK\a
_diffrn_radiation_wavelength 0.71073
_diffrn_reflns_av_R_equivalents 0.0140
_diffrn_reflns_av_sigmaI/netI 0.0147
_diffrn_reflns_limit_h_max 16
_diffrn_reflns_limit_h_min 0
_diffrn_reflns_limit_k_max 10
_diffrn_reflns_limit_k_min 0
_diffrn_reflns_limit_l_max 17
_diffrn_reflns_limit_l_min -17
_diffrn_reflns_number 1618
_diffrn_reflns_theta_full 24.96
_diffrn_reflns_theta_max 24.96
_diffrn_reflns_theta_min 2.78
_diffrn_standards_decay_% 0
_diffrn_standards_interval_time 120
_diffrn_standards_number 2
_exptl_absorpt_coefficient_mu 1.848
_exptl_absorpt_correction_T_max 0.8513
_exptl_absorpt_correction_T_min 0.6653
_exptl_crystal_colour DUNKELROT
_exptl_crystal_density_diffrn 1.919
_exptl_crystal_density_method 'not measured'
_exptl_crystal_description QUADERFOERMIG
_exptl_crystal_F_000 1000
_exptl_crystal_size_max 0.24
_exptl_crystal_size_mid 0.21
_exptl_crystal_size_min 0.09
_refine_diff_density_max 0.296
_refine_diff_density_min -0.574
_refine_diff_density_rms 0.076
_refine_ls_extinction_method none
_refine_ls_goodness_of_fit_ref 1.104
_refine_ls_hydrogen_treatment refxyz
_refine_ls_matrix_type full
_refine_ls_number_parameters 105
_refine_ls_number_reflns 1553
_refine_ls_number_restraints 0
_refine_ls_restrained_S_all 1.104
_refine_ls_R_factor_all 0.0299
_refine_ls_R_factor_gt 0.0258
_refine_ls_shift/su_max 0.001
_refine_ls_shift/su_mean 0.000
_refine_ls_structure_factor_coef Fsqd
_refine_ls_weighting_details 'calc w=1/[\s^2^(Fo^2^)+(0.0375P)^2^+1.9004P] where P=(Fo^2^+2Fc^2^)/3'
_refine_ls_weighting_scheme calc
_refine_ls_wR_factor_gt 0.0651
_refine_ls_wR_factor_ref 0.0676
_reflns_number_gt 1401
_reflns_number_total 1553
_reflns_threshold_expression >2sigma(I)
_cod_data_source_file C0DT01133A.TXT
_cod_data_source_block jk07
_cod_depositor_comments
;
The following automatic conversions were performed:
'_symmetry_cell_setting' value 'Monoclinic' changed to 'monoclinic'
according to '/home/saulius/struct/CIF-dictionaries/cif_core.dic'
dictionary named 'cif_core.dic' version 2.4.1 from 2010-06-29.

Automatic conversion script
Id: cif_fix_enum 1555 2011-01-17 13:19:09Z saulius 
;
_cod_original_cell_volume 1770.99(16)
_cod_original_sg_symbol_H-M C2/c
_cod_database_code 7014755

loop_
_symmetry_equiv_pos_as_xyz
'x, y, z'
'-x, y, -z+1/2'
'x+1/2, y+1/2, z'
'-x+1/2, y+1/2, -z+1/2'
'-x, -y, -z'
'x, -y, z-1/2'
'-x+1/2, -y+1/2, -z'
'x+1/2, -y+1/2, z-1/2'

loop_
_atom_site_label
_atom_site_type_symbol
_atom_site_fract_x
_atom_site_fract_y
_atom_site_fract_z
_atom_site_U_iso_or_equiv
_atom_site_adp_type
_atom_site_occupancy
_atom_site_symmetry_multiplicity
_atom_site_calc_flag
_atom_site_refinement_flags
_atom_site_disorder_assembly
_atom_site_disorder_group
Cr1 Cr 0.5000 0.19792(5) 0.2500 0.02225(15) Uani 1 2 d S . .
N1 N 0.48566(12) 0.3117(2) 0.33821(12) 0.0247(4) Uani 1 1 d . . .
Cl1 Cl 0.30198(4) 0.32999(7) 0.40836(4) 0.03289(16) Uani 1 1 d . . .
Cl2 Cl 0.38226(4) 0.93564(7) 0.45641(4) 0.03792(17) Uani 1 1 d . . .
Cl3 Cl 0.64036(4) 0.55119(7) 0.33600(4) 0.03445(17) Uani 1 1 d . . .
Cl4 Cl 0.63002(5) 0.06879(8) 0.28412(4) 0.04230(19) Uani 1 1 d . . .
C1 C 0.46707(15) 0.4560(2) 0.37196(13) 0.0218(4) Uani 1 1 d . . .
C2 C 0.37929(15) 0.4830(3) 0.40492(14) 0.0230(4) Uani 1 1 d . . .
C3 C 0.35328(15) 0.6300(3) 0.43132(14) 0.0260(5) Uani 1 1 d . . .
H3A H 0.2933 0.6474 0.4523 0.031 Uiso 1 1 calc R . .
C4 C 0.41662(16) 0.7512(2) 0.42656(14) 0.0251(5) Uani 1 1 d . . .
C5 C 0.50530(15) 0.7297(3) 0.39780(14) 0.0263(5) Uani 1 1 d . . .
H5A H 0.5481 0.8145 0.3963 0.032 Uiso 1 1 calc R . .
C6 C 0.52999(15) 0.5822(3) 0.37137(13) 0.0238(5) Uani 1 1 d . . .

loop_
_atom_site_aniso_label
_atom_site_aniso_U_11
_atom_site_aniso_U_22
_atom_site_aniso_U_33
_atom_site_aniso_U_23
_atom_site_aniso_U_13
_atom_site_aniso_U_12
Cr1 0.0246(3) 0.0205(3) 0.0218(3) 0.000 0.00292(19) 0.000
N1 0.0216(9) 0.0276(10) 0.0247(9) -0.0020(7) 0.0022(7) -0.0008(7)
Cl1 0.0266(3) 0.0277(3) 0.0458(3) 0.0005(2) 0.0102(2) -0.0069(2)
Cl2 0.0415(4) 0.0259(3) 0.0465(4) -0.0078(2) 0.0055(3) 0.0027(2)
Cl3 0.0213(3) 0.0447(4) 0.0385(3) -0.0124(3) 0.0086(2) -0.0083(2)
Cl4 0.0420(4) 0.0462(4) 0.0385(3) 0.0084(3) 0.0040(3) 0.0202(3)
C1 0.0229(11) 0.0245(11) 0.0173(9) -0.0011(8) -0.0011(8) -0.0010(8)
C2 0.0215(10) 0.0256(11) 0.0217(10) 0.0014(9) 0.0025(8) -0.0048(9)
C3 0.0236(11) 0.0294(11) 0.0256(11) 0.0000(9) 0.0055(9) 0.0009(9)
C4 0.0303(12) 0.0236(11) 0.0209(10) -0.0016(9) 0.0005(8) 0.0024(9)
C5 0.0286(12) 0.0274(12) 0.0224(10) -0.0006(9) 0.0002(8) -0.0074(9)
C6 0.0203(11) 0.0315(11) 0.0195(10) -0.0011(9) 0.0020(8) -0.0034(9)

loop_
_atom_type_symbol
_atom_type_description
_atom_type_scat_dispersion_real
_atom_type_scat_dispersion_imag
_atom_type_scat_source
C C 0.0033 0.0016 'International Tables Vol C Tables 4.2.6.8 and 6.1.1.4'
H H 0.0000 0.0000 'International Tables Vol C Tables 4.2.6.8 and 6.1.1.4'
N N 0.0061 0.0033 'International Tables Vol C Tables 4.2.6.8 and 6.1.1.4'
Cl Cl 0.1484 0.1585 'International Tables Vol C Tables 4.2.6.8 and 6.1.1.4'
Cr Cr 0.3209 0.6236 'International Tables Vol C Tables 4.2.6.8 and 6.1.1.4'

loop_
_geom_angle_atom_site_label_1
_geom_angle_atom_site_label_2
_geom_angle_atom_site_label_3
_geom_angle
_geom_angle_site_symmetry_1
_geom_angle_site_symmetry_3
_geom_angle_publ_flag
N1 Cr1 N1 107.33(13) . 2_655 ?
N1 Cr1 Cl4 107.83(6) . 2_655 ?
N1 Cr1 Cl4 107.49(6) 2_655 2_655 ?
N1 Cr1 Cl4 107.49(6) . . ?
N1 Cr1 Cl4 107.82(6) 2_655 . ?
Cl4 Cr1 Cl4 118.42(4) 2_655 . ?
C1 N1 Cr1 149.68(15) . . ?
N1 C1 C6 123.09(19) . . ?
N1 C1 C2 119.14(19) . . ?
C6 C1 C2 117.69(19) . . ?
C3 C2 C1 121.46(19) . . ?
C3 C2 Cl1 119.86(16) . . ?
C1 C2 Cl1 118.64(16) . . ?
C2 C3 C4 118.5(2) . . ?
C3 C4 C5 122.4(2) . . ?
C3 C4 Cl2 118.20(17) . . ?
C5 C4 Cl2 119.42(17) . . ?
C6 C5 C4 118.4(2) . . ?
C5 C6 C1 121.5(2) . . ?
C5 C6 Cl3 119.56(17) . . ?
C1 C6 Cl3 118.90(17) . . ?

loop_
_geom_bond_atom_site_label_1
_geom_bond_atom_site_label_2
_geom_bond_distance
_geom_bond_site_symmetry_2
_geom_bond_publ_flag
Cr1 N1 1.6476(17) . ?
Cr1 N1 1.6477(17) 2_655 ?
Cr1 Cl4 2.1646(6) 2_655 ?
Cr1 Cl4 2.1646(6) . ?
N1 C1 1.370(3) . ?
Cl1 C2 1.717(2) . ?
Cl2 C4 1.727(2) . ?
Cl3 C6 1.727(2) . ?
C1 C6 1.405(3) . ?
C1 C2 1.406(3) . ?
C2 C3 1.381(3) . ?
C3 C4 1.382(3) . ?
C4 C5 1.385(3) . ?
C5 C6 1.380(3) . ?

loop_
_geom_torsion_atom_site_label_1
_geom_torsion_atom_site_label_2
_geom_torsion_atom_site_label_3
_geom_torsion_atom_site_label_4
_geom_torsion
_geom_torsion_site_symmetry_1
_geom_torsion_site_symmetry_2
_geom_torsion_site_symmetry_3
_geom_torsion_site_symmetry_4
_geom_torsion_publ_flag
N1 Cr1 N1 C1 15.1(3) 2_655 . . . ?
Cl4 Cr1 N1 C1 -100.5(3) 2_655 . . . ?
Cl4 Cr1 N1 C1 130.8(3) . . . . ?
Cr1 N1 C1 C6 -68.6(4) . . . . ?
Cr1 N1 C1 C2 108.2(3) . . . . ?
N1 C1 C2 C3 -173.63(19) . . . . ?
C6 C1 C2 C3 3.4(3) . . . . ?
N1 C1 C2 Cl1 4.2(3) . . . . ?
C6 C1 C2 Cl1 -178.82(15) . . . . ?
C1 C2 C3 C4 -1.3(3) . . . . ?
Cl1 C2 C3 C4 -179.13(16) . . . . ?
C2 C3 C4 C5 -1.1(3) . . . . ?
C2 C3 C4 Cl2 178.11(16) . . . . ?
C3 C4 C5 C6 1.3(3) . . . . ?
Cl2 C4 C5 C6 -177.88(16) . . . . ?
C4 C5 C6 C1 0.9(3) . . . . ?
C4 C5 C6 Cl3 -179.50(15) . . . . ?
N1 C1 C6 C5 173.73(19) . . . . ?
C2 C1 C6 C5 -3.1(3) . . . . ?
N1 C1 C6 Cl3 -5.9(3) . . . . ?
C2 C1 C6 Cl3 177.26(15) . . . . ?
